data_7063606
loop_
_publ_author_name
'Yu, Ning'
'Zhang, Bowen'
'Liang, Shuyan'
'Shi, Minghui'
'Han, Feng'
'Zhang, Congcong'
'Yang, Qingfeng'
'Miao, Chengxia'

_publ_section_title
;
 Cobalt complex with a tetradentate aminopyridine ligand: a
 single-component and efficient catalytic system for the cycloaddition
 reactions of CO2 and epoxides
;
_journal_name_full 'New Journal of Chemistry'
_journal_paper_doi 10.1039/D4NJ04346D
_journal_year 2025
_chemical_absolute_configuration syn
_chemical_formula_moiety 'C20 H28 Br2 Co N4'
_chemical_formula_sum 'C20 H28 Br2 Co N4'
_chemical_formula_weight 543.21
_space_group_crystal_system tetragonal
_space_group_IT_number 96
_space_group_name_Hall 'P 4nw 2abw'
_space_group_name_H-M_alt 'P 43 21 2'
_atom_sites_solution_hydrogens geom
_audit_creation_date 2023-09-13
_audit_creation_method
;
Olex2 1.2
(compiled 2018.05.29 svn.r3508 for OlexSys, GUI svn.r5506)
;
_audit_update_record
;
2023-09-17 deposited with the CCDC.	2024-12-16 downloaded from the CCDC.
;
_cell_angle_alpha 90
_cell_angle_beta 90
_cell_angle_gamma 90
_cell_formula_units_Z 4
_cell_length_a 9.19310(10)
_cell_length_b 9.19310(10)
_cell_length_c 23.9143(4)
_cell_measurement_reflns_used 4972
_cell_measurement_temperature 100.01(10)
_cell_measurement_theta_max 76.1780
_cell_measurement_theta_min 5.1360
_cell_volume 2021.07(5)
_computing_cell_refinement 'CrysAlisPro 1.171.42.85a (Rigaku OD, 2023)'
_computing_data_collection 'CrysAlisPro 1.171.42.85a (Rigaku OD, 2023)'
_computing_data_reduction 'CrysAlisPro 1.171.42.85a (Rigaku OD, 2023)'
_computing_molecular_graphics 'Olex2 (Dolomanov et al., 2009)'
_computing_publication_material 'Olex2 (Dolomanov et al., 2009)'
_computing_structure_refinement 'ShelXL (Sheldrick, 2015)'
_computing_structure_solution 'SHELXT 2014/5 (Sheldrick, 2014)'
_diffrn_ambient_environment N~2~
_diffrn_ambient_temperature 100.01(10)
_diffrn_detector 'Hybrid Pixel Array Detector'
_diffrn_detector_area_resol_mean 10.0000
_diffrn_detector_type HyPix
_diffrn_measured_fraction_theta_full 0.999
_diffrn_measured_fraction_theta_max 0.965
_diffrn_measurement_details
;
List of Runs (angles in degrees, time in seconds):

  # Type    Start    End  Width  t~exp~   \w     \q     \k     \f   Frames
#--------------------------------------------------------------------------
  1  \w     87.00 176.00   0.50    0.05    --  104.75  90.00-103.00  178
  2  \w    110.00 177.00   0.50    0.05    --  104.75  50.00  38.00  134
  3  \w     39.00  67.00   0.50    0.05    --  104.75 -61.00-180.00   56
  4  \w    -25.00  74.00   0.50    0.05    --   46.92 -87.00  37.00  198
  5  \w     -7.00  29.00   0.50    0.05    --  -46.92  19.00 150.00   72
  6  \w    -62.00 -30.00   0.50    0.05    -- -102.00  61.00  90.00   64
  7  \w    -56.00 -30.00   0.50    0.05    -- -102.00  61.00-120.00   52
  8  \w   -102.00 -76.00   0.50    0.05    --  -46.92-125.00 -60.00   52
  9  \w   -172.00 -80.00   0.50    0.05    -- -102.00 -87.00  37.00  184
;
_diffrn_measurement_device 'four-circle diffractometer'
_diffrn_measurement_device_type 'XtaLAB Synergy R, DW system, HyPix'
_diffrn_measurement_method '\w scans'
_diffrn_orient_matrix_type 'CrysAlisPro convention (1999,Acta A55,543-557)'
_diffrn_orient_matrix_UB_11 -0.0843783000
_diffrn_orient_matrix_UB_12 -0.0153860000
_diffrn_orient_matrix_UB_13 -0.0553449000
_diffrn_orient_matrix_UB_21 0.0578323000
_diffrn_orient_matrix_UB_22 0.1492306000
_diffrn_orient_matrix_UB_23 -0.0191359000
_diffrn_orient_matrix_UB_31 0.1327815000
_diffrn_orient_matrix_UB_32 -0.0745985000
_diffrn_orient_matrix_UB_33 -0.0268400000
_diffrn_radiation_monochromator mirror
_diffrn_radiation_probe x-ray
_diffrn_radiation_type CuK\a
_diffrn_radiation_wavelength 1.54184
_diffrn_reflns_av_R_equivalents 0.0442
_diffrn_reflns_av_unetI/netI 0.0394
_diffrn_reflns_Laue_measured_fraction_full 0.999
_diffrn_reflns_Laue_measured_fraction_max 0.965
_diffrn_reflns_limit_h_max 11
_diffrn_reflns_limit_h_min -5
_diffrn_reflns_limit_k_max 11
_diffrn_reflns_limit_k_min -10
_diffrn_reflns_limit_l_max 29
_diffrn_reflns_limit_l_min -24
_diffrn_reflns_number 6963
_diffrn_reflns_point_group_measured_fraction_full 0.997
_diffrn_reflns_point_group_measured_fraction_max 0.951
_diffrn_reflns_theta_full 67.684
_diffrn_reflns_theta_max 76.407
_diffrn_reflns_theta_min 5.154
_diffrn_source 'Rotating-anode X-ray tube'
_diffrn_source_type 'Rigaku (Cu) X-ray Source'
_exptl_absorpt_coefficient_mu 11.382
_exptl_absorpt_correction_T_max 1.00000
_exptl_absorpt_correction_T_min 0.53117
_exptl_absorpt_correction_type multi-scan
_exptl_absorpt_process_details
;
CrysAlisPro 1.171.42.85a (Rigaku Oxford Diffraction, 2023)
Empirical absorption correction using spherical harmonics,
implemented in SCALE3 ABSPACK scaling algorithm.
;
_exptl_crystal_colour purple
_exptl_crystal_density_diffrn 1.785
_exptl_crystal_description block
_exptl_crystal_F_000 1092
_exptl_crystal_size_max 0.2
_exptl_crystal_size_mid 0.2
_exptl_crystal_size_min 0.2
_refine_diff_density_max 0.403
_refine_diff_density_min -0.688
_refine_diff_density_rms 0.096
_refine_ls_abs_structure_details
;
 Flack x determined using 716 quotients [(I+)-(I-)]/[(I+)+(I-)]
 (Parsons, Flack and Wagner, Acta Cryst. B69 (2013) 249-259).
;
_refine_ls_abs_structure_Flack -0.028(4)
_refine_ls_extinction_method none
_refine_ls_goodness_of_fit_ref 1.057
_refine_ls_hydrogen_treatment constr
_refine_ls_matrix_type full
_refine_ls_number_parameters 124
_refine_ls_number_reflns 2031
_refine_ls_number_restraints 0
_refine_ls_restrained_S_all 1.057
_refine_ls_R_factor_all 0.0300
_refine_ls_R_factor_gt 0.0286
_refine_ls_shift/su_max 0.001
_refine_ls_shift/su_mean 0.000
_refine_ls_structure_factor_coef Fsqd
_refine_ls_weighting_details 'w=1/[\s^2^(Fo^2^)+(0.0458P)^2^] where P=(Fo^2^+2Fc^2^)/3'
_refine_ls_weighting_scheme calc
_refine_ls_wR_factor_gt 0.0717
_refine_ls_wR_factor_ref 0.0723
_reflns_Friedel_coverage 0.600
_reflns_Friedel_fraction_full 0.994
_reflns_Friedel_fraction_max 0.929
_reflns_number_gt 1947
_reflns_number_total 2031
_reflns_threshold_expression 'I > 2\s(I)'
_cod_data_source_file d4nj04346d2.cif
_cod_data_source_block 20230913c_auto
_cod_original_cell_volume 2021.07(6)
_cod_database_code 7063606
_shelx_shelxl_version_number 2014/7
_chemical_oxdiff_formula C1N1H1Br1Co1
_shelx_space_group_comment
;
The symmetry employed for this shelxl refinement is uniquely defined
by the following loop, which should always be used as a source of
symmetry information in preference to the above space-group names.
They are only intended as comments.
;
_shelx_estimated_absorpt_t_max 0.209
_shelx_estimated_absorpt_t_min 0.209
_diffrn_oxdiff_digest_frames
;
01d83e5c6dd0481734530842674e57678200154426d
;
_reflns_odcompleteness_completeness 99.91
_reflns_odcompleteness_iscentric 1
_reflns_odcompleteness_theta 66.97
_olex2_refinement_description
;
1. Fixed Uiso
 At 1.2 times of:
  All C(H) groups, All C(H,H) groups
 At 1.5 times of:
  All C(H,H,H) groups
2.a Ternary CH refined with riding coordinates:
 C8(H8)
2.b Secondary CH2 refined with riding coordinates:
 C6(H6A,H6B), C9(H9A,H9B), C10(H10A,H10B)
2.c Aromatic/amide H refined with riding coordinates:
 C1(H1), C2(H2), C3(H3), C4(H4)
2.d Idealised Me refined as rotating group:
 C7(H7A,H7B,H7C)
;
_olex2_submission_special_instructions 'No special instructions were received'
_oxdiff_exptl_absorpt_empirical_details
;
Empirical correction (ABSPACK) includes:
- Absorption correction using spherical harmonics
- Frame scaling
;
_oxdiff_exptl_absorpt_empirical_full_max 1.509
_oxdiff_exptl_absorpt_empirical_full_min 0.783

loop_
_space_group_symop_operation_xyz
'x, y, z'
'-x, -y, z+1/2'
'-y+1/2, x+1/2, z+3/4'
'y+1/2, -x+1/2, z+1/4'
'-x+1/2, y+1/2, -z+3/4'
'x+1/2, -y+1/2, -z+1/4'
'y, x, -z'
'-y, -x, -z+1/2'

loop_
_atom_site_label
_atom_site_type_symbol
_atom_site_fract_x
_atom_site_fract_y
_atom_site_fract_z
_atom_site_U_iso_or_equiv
_atom_site_adp_type
_atom_site_occupancy
_atom_site_site_symmetry_order
_atom_site_calc_flag
_atom_site_refinement_flags_posn
_atom_site_refinement_flags_adp
_atom_site_refinement_flags_occupancy
_atom_site_disorder_assembly
_atom_site_disorder_group
Br1 Br 0.70691(4) 0.52600(5) 0.20240(2) 0.01494(14) Uani 1 1 d . . . . .
C1 C 0.5816(5) 0.6254(5) 0.36863(16) 0.0136(8) Uani 1 1 d . . . . .
H1 H 0.5643 0.5265 0.3780 0.016 Uiso 1 1 calc R . . . .
C2 C 0.6368(4) 0.7177(5) 0.40950(18) 0.0151(8) Uani 1 1 d . . . . .
H2 H 0.6589 0.6814 0.4457 0.018 Uiso 1 1 calc R . . . .
C3 C 0.6593(4) 0.8630(5) 0.39700(18) 0.0159(9) Uani 1 1 d . . . . .
H3 H 0.6954 0.9282 0.4245 0.019 Uiso 1 1 calc R . . . .
C4 C 0.6279(4) 0.9114(5) 0.34316(17) 0.0138(9) Uani 1 1 d . . . . .
H4 H 0.6405 1.0107 0.3333 0.017 Uiso 1 1 calc R . . . .
C5 C 0.5776(4) 0.8112(4) 0.30426(17) 0.0106(8) Uani 1 1 d . . . . .
C6 C 0.5489(4) 0.8542(5) 0.24422(17) 0.0133(9) Uani 1 1 d . . . . .
H6A H 0.5298 0.9600 0.2420 0.016 Uiso 1 1 calc R . . . .
H6B H 0.6356 0.8324 0.2211 0.016 Uiso 1 1 calc R . . . .
C7 C 0.4208(4) 0.7827(5) 0.16050(15) 0.0139(8) Uani 1 1 d . . . . .
H7A H 0.5018 0.7259 0.1452 0.021 Uiso 1 1 calc GR . . . .
H7B H 0.4309 0.8846 0.1491 0.021 Uiso 1 1 calc GR . . . .
H7C H 0.3287 0.7439 0.1462 0.021 Uiso 1 1 calc GR . . . .
C8 C 0.2859(4) 0.8321(4) 0.24872(17) 0.0107(8) Uani 1 1 d . . . . .
H8 H 0.3106 0.8578 0.2882 0.013 Uiso 1 1 calc R . . . .
C9 C 0.2285(4) 0.9711(4) 0.22112(17) 0.0142(8) Uani 1 1 d . . . . .
H9A H 0.3045 1.0473 0.2226 0.017 Uiso 1 1 calc R . . . .
H9B H 0.2064 0.9513 0.1813 0.017 Uiso 1 1 calc R . . . .
C10 C 0.0923(5) 1.0257(4) 0.25015(18) 0.0150(8) Uani 1 1 d . . . . .
H10A H 0.0558 1.1136 0.2308 0.018 Uiso 1 1 calc R . . . .
H10B H 0.1157 1.0527 0.2892 0.018 Uiso 1 1 calc R . . . .
Co1 Co 0.45516(7) 0.54484(7) 0.2500 0.0100(2) Uani 1 2 d S T P . .
N1 N 0.5518(4) 0.6700(4) 0.31662(13) 0.0117(7) Uani 1 1 d . . . . .
N2 N 0.4222(4) 0.7730(4) 0.22262(13) 0.0114(7) Uani 1 1 d . . . . .

loop_
_atom_site_aniso_label
_atom_site_aniso_U_11
_atom_site_aniso_U_22
_atom_site_aniso_U_33
_atom_site_aniso_U_23
_atom_site_aniso_U_13
_atom_site_aniso_U_12
Br1 0.0110(2) 0.0169(2) 0.0169(2) -0.00111(17) 0.00220(16) 0.00043(17)
C1 0.012(2) 0.013(2) 0.0153(19) 0.0015(16) 0.0007(16) 0.0024(16)
C2 0.014(2) 0.017(2) 0.0144(19) -0.0002(18) -0.0015(16) -0.0017(18)
C3 0.009(2) 0.019(2) 0.020(2) -0.0026(17) -0.0001(17) 0.0020(16)
C4 0.0089(19) 0.012(2) 0.020(2) 0.0001(18) 0.0009(16) -0.0015(16)
C5 0.0047(17) 0.0081(19) 0.0190(19) 0.0005(16) 0.0028(15) -0.0022(14)
C6 0.009(2) 0.015(2) 0.017(2) 0.0007(17) -0.0009(17) -0.0045(16)
C7 0.0120(19) 0.016(2) 0.0141(19) 0.0031(17) 0.0001(16) 0.0015(17)
C8 0.0094(19) 0.0109(19) 0.0118(18) -0.0024(16) -0.0006(17) 0.0011(16)
C9 0.014(2) 0.0122(19) 0.0168(19) 0.0039(16) -0.0019(16) -0.0017(16)
C10 0.016(2) 0.0106(19) 0.019(2) 0.0012(18) -0.0009(17) 0.0034(18)
Co1 0.0098(3) 0.0098(3) 0.0105(4) -0.0001(3) -0.0001(3) -0.0003(4)
N1 0.0079(17) 0.0111(17) 0.0160(16) -0.0005(13) -0.0008(13) 0.0035(13)
N2 0.0110(17) 0.0121(17) 0.0112(15) -0.0002(14) 0.0004(13) -0.0016(13)

loop_
_atom_type_symbol
_atom_type_description
_atom_type_scat_dispersion_real
_atom_type_scat_dispersion_imag
_atom_type_scat_source
C C 0.0181 0.0091 'International Tables Vol C Tables 4.2.6.8 and 6.1.1.4'
H H 0.0000 0.0000 'International Tables Vol C Tables 4.2.6.8 and 6.1.1.4'
Br Br -0.6763 1.2805 'International Tables Vol C Tables 4.2.6.8 and 6.1.1.4'
Co Co -2.3653 3.6143 'International Tables Vol C Tables 4.2.6.8 and 6.1.1.4'
N N 0.0311 0.0180 'International Tables Vol C Tables 4.2.6.8 and 6.1.1.4'

loop_
_geom_angle_atom_site_label_1
_geom_angle_atom_site_label_2
_geom_angle_atom_site_label_3
_geom_angle
_geom_angle_site_symmetry_1
_geom_angle_site_symmetry_3
_geom_angle_publ_flag
C2 C1 H1 118.6 . . ?
N1 C1 H1 118.6 . . ?
N1 C1 C2 122.8(4) . . ?
C1 C2 H2 120.3 . . ?
C3 C2 C1 119.4(4) . . ?
C3 C2 H2 120.3 . . ?
C2 C3 H3 120.8 . . ?
C2 C3 C4 118.5(4) . . ?
C4 C3 H3 120.8 . . ?
C3 C4 H4 120.8 . . ?
C5 C4 C3 118.5(4) . . ?
C5 C4 H4 120.8 . . ?
C4 C5 C6 121.4(4) . . ?
N1 C5 C4 123.3(4) . . ?
N1 C5 C6 115.3(3) . . ?
C5 C6 H6A 109.7 . . ?
C5 C6 H6B 109.7 . . ?
H6A C6 H6B 108.2 . . ?
N2 C6 C5 109.7(3) . . ?
N2 C6 H6A 109.7 . . ?
N2 C6 H6B 109.7 . . ?
H7A C7 H7B 109.5 . . ?
H7A C7 H7C 109.5 . . ?
H7B C7 H7C 109.5 . . ?
N2 C7 H7A 109.5 . . ?
N2 C7 H7B 109.5 . . ?
N2 C7 H7C 109.5 . . ?
C8 C8 H8 106.8 8_665 . ?
C9 C8 C8 111.3(3) . 8_665 ?
C9 C8 H8 106.8 . . ?
N2 C8 C8 110.5(2) . 8_665 ?
N2 C8 H8 106.8 . . ?
N2 C8 C9 114.2(3) . . ?
C8 C9 H9A 109.4 . . ?
C8 C9 H9B 109.4 . . ?
H9A C9 H9B 108.0 . . ?
C10 C9 C8 111.3(3) . . ?
C10 C9 H9A 109.4 . . ?
C10 C9 H9B 109.4 . . ?
C9 C10 C10 110.3(3) . 8_665 ?
C9 C10 H10A 109.6 . . ?
C9 C10 H10B 109.6 . . ?
C10 C10 H10A 109.6 8_665 . ?
C10 C10 H10B 109.6 8_665 . ?
H10A C10 H10B 108.1 . . ?
Br1 Co1 Br1 94.24(4) 8_665 . ?
N1 Co1 Br1 89.55(9) . . ?
N1 Co1 Br1 89.55(9) 8_665 8_665 ?
N1 Co1 Br1 97.16(9) 8_665 . ?
N1 Co1 Br1 97.16(9) . 8_665 ?
N1 Co1 N1 170.16(18) . 8_665 ?
N1 Co1 N2 76.69(12) . . ?
N1 Co1 N2 95.68(12) . 8_665 ?
N1 Co1 N2 95.67(12) 8_665 . ?
N1 Co1 N2 76.69(12) 8_665 8_665 ?
N2 Co1 Br1 170.33(8) 8_665 . ?
N2 Co1 Br1 170.33(8) . 8_665 ?
N2 Co1 Br1 93.18(9) . . ?
N2 Co1 Br1 93.18(9) 8_665 8_665 ?
N2 Co1 N2 80.16(18) 8_665 . ?
C1 N1 C5 117.5(4) . . ?
C1 N1 Co1 127.4(3) . . ?
C5 N1 Co1 115.0(3) . . ?
C6 N2 C7 109.0(3) . . ?
C6 N2 C8 109.3(3) . . ?
C6 N2 Co1 105.5(2) . . ?
C7 N2 C8 112.7(3) . . ?
C7 N2 Co1 110.6(3) . . ?
C8 N2 Co1 109.5(2) . . ?

loop_
_geom_bond_atom_site_label_1
_geom_bond_atom_site_label_2
_geom_bond_distance
_geom_bond_site_symmetry_2
_geom_bond_publ_flag
Br1 Co1 2.5850(7) . ?
C1 H1 0.9500 . ?
C1 C2 1.390(6) . ?
C1 N1 1.338(5) . ?
C2 H2 0.9500 . ?
C2 C3 1.384(6) . ?
C3 H3 0.9500 . ?
C3 C4 1.392(6) . ?
C4 H4 0.9500 . ?
C4 C5 1.389(6) . ?
C5 C6 1.512(6) . ?
C5 N1 1.352(5) . ?
C6 H6A 0.9900 . ?
C6 H6B 0.9900 . ?
C6 N2 1.476(5) . ?
C7 H7A 0.9800 . ?
C7 H7B 0.9800 . ?
C7 H7C 0.9800 . ?
C7 N2 1.488(5) . ?
C8 C8 1.536(8) 8_665 ?
C8 H8 1.0000 . ?
C8 C9 1.532(5) . ?
C8 N2 1.502(5) . ?
C9 H9A 0.9900 . ?
C9 H9B 0.9900 . ?
C9 C10 1.517(5) . ?
C10 C10 1.534(9) 8_665 ?
C10 H10A 0.9900 . ?
C10 H10B 0.9900 . ?
Co1 Br1 2.5850(7) 8_665 ?
Co1 N1 2.157(3) . ?
Co1 N1 2.157(3) 8_665 ?
Co1 N2 2.218(4) . ?
Co1 N2 2.218(4) 8_665 ?

loop_
_geom_torsion_atom_site_label_1
_geom_torsion_atom_site_label_2
_geom_torsion_atom_site_label_3
_geom_torsion_atom_site_label_4
_geom_torsion
_geom_torsion_site_symmetry_1
_geom_torsion_site_symmetry_2
_geom_torsion_site_symmetry_3
_geom_torsion_site_symmetry_4
_geom_torsion_publ_flag
C1 C2 C3 C4 -1.1(6) . . . . ?
C2 C1 N1 C5 0.1(6) . . . . ?
C2 C1 N1 Co1 -176.3(3) . . . . ?
C2 C3 C4 C5 -1.0(6) . . . . ?
C3 C4 C5 C6 -176.7(4) . . . . ?
C3 C4 C5 N1 2.8(6) . . . . ?
C4 C5 C6 N2 -144.8(4) . . . . ?
C4 C5 N1 C1 -2.3(6) . . . . ?
C4 C5 N1 Co1 174.5(3) . . . . ?
C5 C6 N2 C7 -163.8(3) . . . . ?
C5 C6 N2 C8 72.6(4) . . . . ?
C5 C6 N2 Co1 -45.0(4) . . . . ?
C6 C5 N1 C1 177.2(3) . . . . ?
C6 C5 N1 Co1 -6.0(4) . . . . ?
C8 C8 C9 C10 54.9(5) 8_665 . . . ?
C8 C8 N2 C6 -152.6(4) 8_665 . . . ?
C8 C8 N2 C7 86.0(5) 8_665 . . . ?
C8 C8 N2 Co1 -37.5(4) 8_665 . . . ?
C8 C9 C10 C10 -57.4(5) . . . 8_665 ?
C9 C8 N2 C6 81.0(4) . . . . ?
C9 C8 N2 C7 -40.4(5) . . . . ?
C9 C8 N2 Co1 -163.9(3) . . . . ?
N1 C1 C2 C3 1.6(7) . . . . ?
N1 C5 C6 N2 35.7(5) . . . . ?
N2 C8 C9 C10 -179.1(3) . . . . ?
